data_7131233
loop_
_publ_author_name
'Baird, Samuel R.'
'Hupf, Emanuel'
'Watson, Ian C.'
'Ferguson, Michael J.'
'Rivard, Eric'

_publ_section_title
;
 An indium(I) tetramer bound by anionic N-heterocyclic olefins: ambiphilic
 reactivity, transmetallation and a rare indium-imide.
;
_journal_issue 20
_journal_name_full 'Chemical communications (Cambridge, England)'
_journal_page_first 2903
_journal_page_last 2906
_journal_paper_doi 10.1039/d2cc07006e
_journal_volume 59
_journal_year 2023
_chemical_formula_moiety 'C120 H164 In4 N8, 2(C7 H8)'
_chemical_formula_sum 'C134 H180 In4 N8'
_chemical_formula_weight 2362.13
_chemical_properties_physical Air-sensitive,Moisture-sensitive,Heat-sensitive
_space_group_crystal_system triclinic
_space_group_IT_number 2
_space_group_name_Hall '-P 1'
_space_group_name_H-M_alt 'P -1'
_atom_sites_solution_hydrogens geom
_atom_sites_solution_primary dual
_audit_creation_method SHELXL-2018/3
_audit_update_record
;
2022-11-29 deposited with the CCDC.	2023-01-30 downloaded from the CCDC.
;
_cell_angle_alpha 86.035(2)
_cell_angle_beta 78.839(2)
_cell_angle_gamma 70.732(2)
_cell_formula_units_Z 2
_cell_length_a 16.114(3)
_cell_length_b 22.258(4)
_cell_length_c 22.529(4)
_cell_measurement_reflns_used 9829
_cell_measurement_temperature 193(2)
_cell_measurement_theta_max 23.03
_cell_measurement_theta_min 2.29
_cell_volume 7483(2)
_computing_cell_refinement 'Bruker SAINT'
_computing_data_collection 'Bruker APEX2'
_computing_data_reduction 'Bruker SAINT'
_computing_molecular_graphics 'Bruker SHELXTL'
_computing_publication_material 'Bruker SHELXTL'
_computing_structure_refinement 'SHELXL-2018/3 (Sheldrick, 2018)'
_computing_structure_solution 'SHELXT-2014/5 (Sheldrick, 2015)'
_diffrn_ambient_temperature 193(2)
_diffrn_measured_fraction_theta_full 1.000
_diffrn_measured_fraction_theta_max 0.996
_diffrn_measurement_device_type 'Bruker APEX-II CCD'
_diffrn_measurement_method '\w scans'
_diffrn_radiation_type MoK\a
_diffrn_radiation_wavelength 0.71073
_diffrn_reflns_av_R_equivalents 0.0707
_diffrn_reflns_av_unetI/netI 0.0635
_diffrn_reflns_Laue_measured_fraction_full 1.000
_diffrn_reflns_Laue_measured_fraction_max 0.996
_diffrn_reflns_limit_h_max 20
_diffrn_reflns_limit_h_min -20
_diffrn_reflns_limit_k_max 27
_diffrn_reflns_limit_k_min -27
_diffrn_reflns_limit_l_max 28
_diffrn_reflns_limit_l_min -28
_diffrn_reflns_number 119804
_diffrn_reflns_point_group_measured_fraction_full 1.000
_diffrn_reflns_point_group_measured_fraction_max 0.996
_diffrn_reflns_theta_full 25.242
_diffrn_reflns_theta_max 26.430
_diffrn_reflns_theta_min 1.499
_diffrn_source 'Short anode X-ray tube fine focus 2kW'
_exptl_absorpt_coefficient_mu 0.650
_exptl_absorpt_correction_T_max 1.0000
_exptl_absorpt_correction_T_min 0.6234
_exptl_absorpt_correction_type numerical
_exptl_absorpt_process_details
; 
 SADABS 2016/2: Krause, L., Herbst-Irmer, R., Sheldrick G.M. & Stalke D., 
 J. Appl. Cryst. 48 (2015) 3-10 
;
_exptl_crystal_colour red
_exptl_crystal_density_diffrn 1.048
_exptl_crystal_description block
_exptl_crystal_F_000 2472
_exptl_crystal_recrystallization_method 'Re-crystallisation from solvent: toluene'
_exptl_crystal_size_max 0.682
_exptl_crystal_size_mid 0.198
_exptl_crystal_size_min 0.127
_refine_diff_density_max 1.647
_refine_diff_density_min -0.726
_refine_diff_density_rms 0.081
_refine_ls_extinction_method none
_refine_ls_goodness_of_fit_ref 1.017
_refine_ls_hydrogen_treatment constr
_refine_ls_matrix_type full
_refine_ls_number_parameters 1357
_refine_ls_number_reflns 30703
_refine_ls_number_restraints 45
_refine_ls_restrained_S_all 1.017
_refine_ls_R_factor_all 0.0809
_refine_ls_R_factor_gt 0.0501
_refine_ls_shift/su_max 0.013
_refine_ls_shift/su_mean 0.000
_refine_ls_structure_factor_coef Fsqd
_refine_ls_weighting_details 'w=1/[\s^2^(Fo^2^)+(0.0770P)^2^+0.8458P] where P=(Fo^2^+2Fc^2^)/3'
_refine_ls_weighting_scheme calc
_refine_ls_wR_factor_gt 0.1307
_refine_ls_wR_factor_ref 0.1484
_reflns_Friedel_coverage 0.000
_reflns_number_gt 20334
_reflns_number_total 30703
_reflns_threshold_expression 'I > 2\s(I)'
_cod_data_source_file d2cc07006e3.cif
_cod_data_source_block riv2265
_cod_depositor_comments 'Adding full bibliography for 7131233--7131238.cif.'
_cod_original_cell_volume 7484(2)
_cod_database_code 7131233
_shelx_shelxl_version_number 2018/3
_shelx_space_group_comment
; 
The symmetry employed for this shelxl refinement is uniquely defined 
by the following loop, which should always be used as a source of 
symmetry information in preference to the above space-group names. 
They are only intended as comments. 
;
_shelx_estimated_absorpt_t_min 0.665
_shelx_estimated_absorpt_t_max 0.922

loop_
_space_group_symop_operation_xyz
'x, y, z'
'-x, -y, -z'

loop_
_atom_site_label
_atom_site_type_symbol
_atom_site_fract_x
_atom_site_fract_y
_atom_site_fract_z
_atom_site_U_iso_or_equiv
_atom_site_adp_type
_atom_site_occupancy
_atom_site_site_symmetry_order
_atom_site_calc_flag
_atom_site_refinement_flags_posn
_atom_site_refinement_flags_adp
_atom_site_refinement_flags_occupancy
_atom_site_disorder_assembly
_atom_site_disorder_group
In1 In 0.49000(2) 0.33424(2) 0.77006(2) 0.04365(8) Uani 1 1 d . . . . .
In2 In 0.67501(2) 0.34376(2) 0.73386(2) 0.04393(8) Uani 1 1 d . . . . .
In3 In 0.64494(2) 0.24023(2) 0.81561(2) 0.04622(9) Uani 1 1 d . . . . .
In4 In 0.62807(2) 0.24221(2) 0.68412(2) 0.04397(8) Uani 1 1 d . . . . .
N1 N 0.2510(2) 0.42625(16) 0.75845(14) 0.0421(8) Uani 1 1 d . . . . .
N2 N 0.2039(2) 0.44689(19) 0.85501(15) 0.0545(10) Uani 1 1 d . . . . .
N3 N 0.7986(2) 0.45927(17) 0.74297(14) 0.0460(8) Uani 1 1 d . . . . .
N4 N 0.8296(2) 0.47527(16) 0.64517(14) 0.0444(8) Uani 1 1 d . . . . .
N5 N 0.6473(2) 0.14198(18) 0.95680(15) 0.0507(9) Uani 1 1 d . . . . .
N6 N 0.7902(2) 0.12069(17) 0.96084(16) 0.0515(9) Uani 1 1 d . . . . .
N7 N 0.7334(2) 0.14356(16) 0.54356(15) 0.0439(8) Uani 1 1 d . . . . .
N8 N 0.6174(2) 0.11498(16) 0.53758(15) 0.0475(8) Uani 1 1 d . . . . .
C1 C 0.2799(3) 0.4146(2) 0.81364(17) 0.0429(9) Uani 1 1 d . . . . .
C2 C 0.1600(3) 0.4664(2) 0.76569(19) 0.0508(11) Uani 1 1 d . . . . .
C3 C 0.1320(3) 0.4787(2) 0.82531(19) 0.0549(12) Uani 1 1 d . . . . .
C4 C 0.3622(3) 0.3809(2) 0.82519(18) 0.0471(10) Uani 1 1 d . . . . .
H4 H 0.363867 0.377097 0.867235 0.057 Uiso 1 1 calc R U . . .
C5 C 0.1147(3) 0.4856(2) 0.7135(2) 0.0599(12) Uani 1 1 d . . . . .
H5A H 0.141041 0.514055 0.687249 0.090 Uiso 1 1 calc R U . . .
H5B H 0.050938 0.507791 0.727675 0.090 Uiso 1 1 calc R U . . .
H5C H 0.121699 0.447728 0.690717 0.090 Uiso 1 1 calc R U . . .
C6 C 0.0451(3) 0.5197(3) 0.8592(2) 0.0755(16) Uani 1 1 d . . . . .
H6A H 0.011123 0.492927 0.880475 0.113 Uiso 1 1 calc R U . . .
H6B H 0.010900 0.547966 0.830829 0.113 Uiso 1 1 calc R U . . .
H6C H 0.056199 0.545309 0.888632 0.113 Uiso 1 1 calc R U . . .
C7 C 0.7882(3) 0.44011(19) 0.68783(16) 0.0397(9) Uani 1 1 d . . . . .
C8 C 0.8418(3) 0.5063(2) 0.73397(18) 0.0492(10) Uani 1 1 d . . . . .
C9 C 0.8613(3) 0.5154(2) 0.67405(18) 0.0480(10) Uani 1 1 d . . . . .
C10 C 0.7493(3) 0.3976(2) 0.67754(17) 0.0441(9) Uani 1 1 d . . . . .
H10 H 0.756281 0.389620 0.635681 0.053 Uiso 1 1 calc R U . . .
C11 C 0.8575(3) 0.5363(3) 0.7849(2) 0.0639(13) Uani 1 1 d . . . . .
H11A H 0.800162 0.557789 0.810779 0.096 Uiso 1 1 calc R U . . .
H11B H 0.887532 0.567468 0.769428 0.096 Uiso 1 1 calc R U . . .
H11C H 0.895229 0.503661 0.808515 0.096 Uiso 1 1 calc R U . . .
C12 C 0.9046(3) 0.5592(2) 0.6392(2) 0.0603(12) Uani 1 1 d . . . . .
H12A H 0.961204 0.534472 0.614395 0.090 Uiso 1 1 calc R U . . .
H12B H 0.916311 0.586030 0.667156 0.090 Uiso 1 1 calc R U . . .
H12C H 0.865120 0.586167 0.612927 0.090 Uiso 1 1 calc R U . . .
C13 C 0.7247(3) 0.1545(2) 0.92671(18) 0.0460(10) Uani 1 1 d . . . . .
C14 C 0.6671(3) 0.0999(2) 1.00631(19) 0.0552(11) Uani 1 1 d . . . . .
C15 C 0.7541(3) 0.0875(2) 1.0088(2) 0.0561(11) Uani 1 1 d . . . . .
C16 C 0.7330(3) 0.1910(2) 0.87640(19) 0.0509(11) Uani 1 1 d . . . . .
H16 H 0.790516 0.195750 0.865788 0.061 Uiso 1 1 calc R U . . .
C17 C 0.5961(4) 0.0783(3) 1.0456(2) 0.0745(15) Uani 1 1 d . . . . .
H17A H 0.576730 0.051699 1.021962 0.112 Uiso 1 1 calc R U . . .
H17B H 0.544979 0.115443 1.060834 0.112 Uiso 1 1 calc R U . . .
H17C H 0.619983 0.053527 1.079770 0.112 Uiso 1 1 calc R U . . .
C18 C 0.8107(4) 0.0452(3) 1.0491(2) 0.0745(15) Uani 1 1 d . . . . .
H18A H 0.830104 0.070733 1.073893 0.112 Uiso 1 1 calc R U . . .
H18B H 0.863253 0.015290 1.024707 0.112 Uiso 1 1 calc R U . . .
H18C H 0.776440 0.021444 1.075512 0.112 Uiso 1 1 calc R U . . .
C19 C 0.6449(3) 0.15282(18) 0.57180(18) 0.0413(9) Uani 1 1 d . . . . .
C20 C 0.7588(3) 0.1008(2) 0.4953(2) 0.0515(11) Uani 1 1 d . . . . .
C21 C 0.6868(3) 0.0840(2) 0.49089(19) 0.0515(11) Uani 1 1 d . . . . .
C22 C 0.5970(3) 0.18929(19) 0.62023(18) 0.0446(9) Uani 1 1 d . . . . .
H22 H 0.535694 0.192151 0.627671 0.053 Uiso 1 1 calc R U . . .
C23 C 0.8506(3) 0.0822(2) 0.4592(2) 0.0637(13) Uani 1 1 d . . . . .
H23A H 0.855717 0.052623 0.427399 0.096 Uiso 1 1 calc R U . . .
H23B H 0.893683 0.061537 0.485622 0.096 Uiso 1 1 calc R U . . .
H23C H 0.863017 0.120236 0.440681 0.096 Uiso 1 1 calc R U . . .
C24 C 0.6758(4) 0.0387(2) 0.4493(2) 0.0709(14) Uani 1 1 d . . . . .
H24A H 0.630100 0.061740 0.425418 0.106 Uiso 1 1 calc R U . . .
H24B H 0.657225 0.005274 0.473178 0.106 Uiso 1 1 calc R U . . .
H24C H 0.732696 0.019380 0.422125 0.106 Uiso 1 1 calc R U . . .
C25 C 0.3093(2) 0.4090(2) 0.70141(17) 0.0414(9) Uani 1 1 d . . . . .
C26 C 0.3310(3) 0.3478(2) 0.67912(18) 0.0449(10) Uani 1 1 d . . . . .
C27 C 0.3895(3) 0.3323(2) 0.62455(18) 0.0489(10) Uani 1 1 d . . . . .
H27 H 0.404728 0.291031 0.608195 0.059 Uiso 1 1 calc R U . . .
C28 C 0.4259(3) 0.3757(2) 0.59373(19) 0.0518(11) Uani 1 1 d . . . . .
H28 H 0.467573 0.363656 0.557071 0.062 Uiso 1 1 calc R U . . .
C29 C 0.4027(3) 0.4370(2) 0.61534(19) 0.0508(11) Uani 1 1 d . . . . .
H29 H 0.427038 0.466862 0.592867 0.061 Uiso 1 1 calc R U . . .
C30 C 0.3441(3) 0.4547(2) 0.66954(18) 0.0435(9) Uani 1 1 d . . . . .
C31 C 0.2894(3) 0.3000(2) 0.7126(2) 0.0554(11) Uani 1 1 d . . . . .
H31 H 0.262922 0.315598 0.754886 0.066 Uiso 1 1 calc R U . . .
C32 C 0.3555(3) 0.2330(2) 0.7161(2) 0.0670(13) Uani 1 1 d . . . . .
H32A H 0.370579 0.212440 0.676614 0.100 Uiso 1 1 calc R U . . .
H32B H 0.328446 0.207993 0.746537 0.100 Uiso 1 1 calc R U . . .
H32C H 0.409970 0.235508 0.727534 0.100 Uiso 1 1 calc R U . . .
C33 C 0.2141(4) 0.2968(3) 0.6825(3) 0.092(2) Uani 1 1 d . . . . .
H33A H 0.173386 0.339905 0.677812 0.137 Uiso 1 1 calc R U . . .
H33B H 0.181272 0.271328 0.707645 0.137 Uiso 1 1 calc R U . . .
H33C H 0.239342 0.277064 0.642607 0.137 Uiso 1 1 calc R U . . .
C34 C 0.3207(3) 0.5215(2) 0.6942(2) 0.0543(11) Uani 1 1 d . . . . .
H34 H 0.264029 0.529918 0.724610 0.065 Uiso 1 1 calc R U . . .
C35 C 0.3938(4) 0.5255(3) 0.7270(2) 0.0725(15) Uani 1 1 d . . . . .
H35A H 0.397845 0.496194 0.761670 0.109 Uiso 1 1 calc R U . . .
H35B H 0.378847 0.569095 0.741293 0.109 Uiso 1 1 calc R U . . .
H35C H 0.451295 0.513896 0.699105 0.109 Uiso 1 1 calc R U . . .
C36 C 0.3052(4) 0.5734(2) 0.6460(2) 0.0697(14) Uani 1 1 d . . . . .
H36A H 0.360916 0.567817 0.616967 0.105 Uiso 1 1 calc R U . . .
H36B H 0.285921 0.615134 0.665217 0.105 Uiso 1 1 calc R U . . .
H36C H 0.258865 0.570560 0.624937 0.105 Uiso 1 1 calc R U . . .
C37 C 0.1992(3) 0.4444(3) 0.91939(19) 0.0595(13) Uani 1 1 d . . . . .
C38 C 0.1541(3) 0.4066(3) 0.9541(2) 0.0746(16) Uani 1 1 d . . . . .
C39 C 0.1521(4) 0.4057(4) 1.0166(2) 0.100(2) Uani 1 1 d . . . . .
H39 H 0.122286 0.380356 1.041954 0.120 Uiso 1 1 calc R U . . .
C40 C 0.1921(4) 0.4404(4) 1.0420(3) 0.108(3) Uani 1 1 d . . . . .
H40 H 0.189453 0.438692 1.084596 0.130 Uiso 1 1 calc R U . . .
C41 C 0.2354(4) 0.4771(4) 1.0078(2) 0.091(2) Uani 1 1 d . . . . .
H41 H 0.262862 0.500645 1.026396 0.110 Uiso 1 1 calc R U . . .
C42 C 0.2399(3) 0.4806(3) 0.9447(2) 0.0684(14) Uani 1 1 d . . . . .
C43 C 0.1122(3) 0.3664(3) 0.9267(2) 0.0797(17) Uani 1 1 d . . . . .
H43 H 0.095705 0.388291 0.888299 0.096 Uiso 1 1 calc R U . . .
C44 C 0.1778(5) 0.3016(4) 0.9088(3) 0.107(2) Uani 1 1 d . . . . .
H44A H 0.233503 0.306180 0.885711 0.161 Uiso 1 1 calc R U . . .
H44B H 0.152403 0.280321 0.883904 0.161 Uiso 1 1 calc R U . . .
H44C H 0.190082 0.276122 0.945309 0.161 Uiso 1 1 calc R U . . .
C45 C 0.0241(5) 0.3632(4) 0.9668(3) 0.125(3) Uani 1 1 d . . . . .
H45A H 0.036132 0.344550 1.006207 0.188 Uiso 1 1 calc R U . . .
H45B H -0.000494 0.336685 0.947036 0.188 Uiso 1 1 calc R U . . .
H45C H -0.019134 0.406162 0.972530 0.188 Uiso 1 1 calc R U . . .
C46 C 0.9798(4) 0.3537(4) 0.7996(4) 0.124(3) Uani 1 1 d . . . . .
H46A H 0.969917 0.399369 0.793005 0.187 Uiso 1 1 calc R U . . .
H46B H 1.036563 0.329393 0.774823 0.187 Uiso 1 1 calc R U . . .
H46C H 0.981716 0.343417 0.842431 0.187 Uiso 1 1 calc R U . . .
C47 C 0.3686(4) 0.5266(4) 0.9251(3) 0.120(3) Uani 1 1 d . . . . .
H47A H 0.353384 0.547046 0.964706 0.181 Uiso 1 1 calc R U . . .
H47B H 0.396327 0.551415 0.894939 0.181 Uiso 1 1 calc R U . . .
H47C H 0.410550 0.483446 0.927459 0.181 Uiso 1 1 calc R U . . .
C48 C 0.2190(5) 0.5906(4) 0.9055(6) 0.168(5) Uani 1 1 d . . . . .
H48A H 0.243602 0.614769 0.872897 0.252 Uiso 1 1 calc R U . . .
H48B H 0.210300 0.611149 0.944336 0.252 Uiso 1 1 calc R U . . .
H48C H 0.161447 0.589293 0.898474 0.252 Uiso 1 1 calc R U . . .
C49 C 0.7663(3) 0.4352(2) 0.80038(17) 0.0452(10) Uani 1 1 d . . . . .
C50 C 0.8143(3) 0.3748(2) 0.81908(19) 0.0509(11) Uani 1 1 d . . . . .
C51 C 0.7792(3) 0.3516(2) 0.8737(2) 0.0589(12) Uani 1 1 d . . . . .
H51 H 0.810343 0.310644 0.887710 0.071 Uiso 1 1 calc R U . . .
C52 C 0.7008(3) 0.3870(3) 0.9071(2) 0.0610(13) Uani 1 1 d . . . . .
H52 H 0.677398 0.370089 0.943867 0.073 Uiso 1 1 calc R U . . .
C53 C 0.6546(3) 0.4468(2) 0.88887(19) 0.0571(12) Uani 1 1 d . . . . .
H53 H 0.600419 0.470730 0.913555 0.069 Uiso 1 1 calc R U . . .
C54 C 0.6863(3) 0.4729(2) 0.83452(18) 0.0495(10) Uani 1 1 d . . . . .
C55 C 0.9042(3) 0.3369(3) 0.7820(2) 0.0635(13) Uani 1 1 d . . . . .
H55 H 0.902617 0.349742 0.738739 0.076 Uiso 1 1 calc R U . . .
C56 C 0.9221(4) 0.2651(3) 0.7857(3) 0.0851(17) Uani 1 1 d . . . . .
H56A H 0.968941 0.244453 0.751844 0.128 Uiso 1 1 calc R U . . .
H56B H 0.867175 0.256034 0.783672 0.128 Uiso 1 1 calc R U . . .
H56C H 0.941565 0.248785 0.823979 0.128 Uiso 1 1 calc R U . . .
C57 C 0.2834(4) 0.5233(3) 0.9067(3) 0.0772(16) Uani 1 1 d . . . . .
H57 H 0.300172 0.506835 0.864403 0.093 Uiso 1 1 calc R U . . .
C58 C 0.6352(3) 0.5378(2) 0.8129(2) 0.0558(11) Uani 1 1 d . . . . .
H58 H 0.679021 0.553392 0.783783 0.067 Uiso 1 1 calc R U . . .
C59 C 0.5652(4) 0.5336(3) 0.7783(2) 0.0716(14) Uani 1 1 d . . . . .
H59A H 0.593986 0.503421 0.744945 0.107 Uiso 1 1 calc R U . . .
H59B H 0.536073 0.575659 0.762063 0.107 Uiso 1 1 calc R U . . .
H59C H 0.520435 0.518985 0.805629 0.107 Uiso 1 1 calc R U . . .
C60 C 0.5929(4) 0.5870(3) 0.8633(2) 0.0741(15) Uani 1 1 d . . . . .
H60A H 0.545559 0.575265 0.890863 0.111 Uiso 1 1 calc R U . . .
H60B H 0.567298 0.629011 0.845658 0.111 Uiso 1 1 calc R U . . .
H60C H 0.638614 0.588278 0.885784 0.111 Uiso 1 1 calc R U . . .
C61 C 0.8430(3) 0.46524(19) 0.58144(17) 0.0429(9) Uani 1 1 d . . . . .
C62 C 0.9270(3) 0.4278(2) 0.55195(19) 0.0485(10) Uani 1 1 d . . . . .
C63 C 0.9353(3) 0.4153(2) 0.49084(19) 0.0552(11) Uani 1 1 d . . . . .
H63 H 0.990710 0.388631 0.469623 0.066 Uiso 1 1 calc R U . . .
C64 C 0.8643(3) 0.4411(2) 0.46049(19) 0.0586(12) Uani 1 1 d . . . . .
H64 H 0.871928 0.432617 0.418694 0.070 Uiso 1 1 calc R U . . .
C65 C 0.7835(3) 0.4787(2) 0.49018(19) 0.0541(11) Uani 1 1 d . . . . .
H65 H 0.735629 0.495971 0.468595 0.065 Uiso 1 1 calc R U . . .
C66 C 0.7695(3) 0.4925(2) 0.55239(18) 0.0491(10) Uani 1 1 d . . . . .
C67 C 1.0043(3) 0.3988(2) 0.5849(2) 0.0539(11) Uani 1 1 d . . . . .
H67 H 0.992621 0.424932 0.621887 0.065 Uiso 1 1 calc R U . . .
C68 C 1.0086(3) 0.3311(2) 0.6060(2) 0.0664(13) Uani 1 1 d . . . . .
H68A H 0.951076 0.331896 0.630764 0.100 Uiso 1 1 calc R U . . .
H68B H 1.055912 0.314138 0.630134 0.100 Uiso 1 1 calc R U . . .
H68C H 1.021538 0.303978 0.570722 0.100 Uiso 1 1 calc R U . . .
C69 C 1.0937(3) 0.3998(3) 0.5473(3) 0.0748(15) Uani 1 1 d . . . . .
H69A H 1.114347 0.366695 0.516310 0.112 Uiso 1 1 calc R U . . .
H69B H 1.137943 0.391955 0.573647 0.112 Uiso 1 1 calc R U . . .
H69C H 1.085972 0.441546 0.527655 0.112 Uiso 1 1 calc R U . . .
C70 C 0.6817(3) 0.5351(2) 0.5849(2) 0.0631(13) Uani 1 1 d . . . . .
H70 H 0.679333 0.526151 0.629243 0.076 Uiso 1 1 calc R U . . .
C71 C 0.6012(4) 0.5235(3) 0.5674(3) 0.0871(18) Uani 1 1 d . . . . .
H71A H 0.546316 0.548507 0.593663 0.131 Uiso 1 1 calc R U . . .
H71B H 0.607589 0.478142 0.572197 0.131 Uiso 1 1 calc R U . . .
H71C H 0.598159 0.536255 0.525187 0.131 Uiso 1 1 calc R U . . .
C72 C 0.6764(5) 0.6046(3) 0.5743(4) 0.116(3) Uani 1 1 d . . . . .
H72A H 0.675541 0.615381 0.531506 0.174 Uiso 1 1 calc R U . . .
H72B H 0.728631 0.611085 0.585622 0.174 Uiso 1 1 calc R U . . .
H72C H 0.621794 0.631964 0.599092 0.174 Uiso 1 1 calc R U . . .
C73 C 0.5657(3) 0.1608(2) 0.93379(18) 0.0517(11) Uani 1 1 d . . . . .
C74 C 0.5048(3) 0.2229(2) 0.94699(19) 0.0556(11) Uani 1 1 d . . . . .
C75 C 0.4284(3) 0.2402(3) 0.9209(2) 0.0631(13) Uani 1 1 d . . . . .
H75 H 0.385090 0.280990 0.929265 0.076 Uiso 1 1 calc R U . . .
C76 C 0.4141(3) 0.1997(3) 0.8833(2) 0.0661(14) Uani 1 1 d . . . . .
H76 H 0.362896 0.213525 0.864531 0.079 Uiso 1 1 calc R U . . .
C77 C 0.4732(3) 0.1398(3) 0.8731(2) 0.0646(13) Uani 1 1 d . . . . .
H77 H 0.461481 0.111971 0.848143 0.077 Uiso 1 1 calc R U . . .
C78 C 0.5504(3) 0.1184(2) 0.8981(2) 0.0542(11) Uani 1 1 d . . . . .
C79 C 0.5220(4) 0.2673(3) 0.9870(3) 0.0844(18) Uani 1 1 d . . . . .
H79 H 0.588330 0.255045 0.983158 0.101 Uiso 1 1 calc R U . . .
C80 C 0.4896(4) 0.3364(3) 0.9692(3) 0.0827(17) Uani 1 1 d . . . . .
H80A H 0.514286 0.341366 0.926509 0.124 Uiso 1 1 calc R U . . .
H80B H 0.509302 0.361416 0.994296 0.124 Uiso 1 1 calc R U . . .
H80C H 0.424181 0.351444 0.975114 0.124 Uiso 1 1 calc R U . . .
C81 C 0.4852(9) 0.2590(4) 1.0528(3) 0.199(6) Uani 1 1 d . . . . .
H81A H 0.419915 0.271608 1.058894 0.299 Uiso 1 1 calc R U . . .
H81B H 0.502461 0.285770 1.077686 0.299 Uiso 1 1 calc R U . . .
H81C H 0.509521 0.214328 1.064595 0.299 Uiso 1 1 calc R U . . .
C82 C 0.6152(3) 0.0519(2) 0.8854(2) 0.0628(13) Uani 1 1 d . . . . .
H82 H 0.653870 0.041387 0.916965 0.075 Uiso 1 1 calc R U . . .
C83 C 0.6761(4) 0.0477(3) 0.8244(2) 0.0751(15) Uani 1 1 d . . . . .
H83A H 0.640065 0.058687 0.792422 0.113 Uiso 1 1 calc R U . . .
H83B H 0.717796 0.004186 0.818257 0.113 Uiso 1 1 calc R U . . .
H83C H 0.709757 0.077351 0.823137 0.113 Uiso 1 1 calc R U . . .
C84 C 0.5662(4) 0.0022(3) 0.8911(3) 0.094(2) Uani 1 1 d . . . . .
H84A H 0.525667 0.006965 0.930217 0.141 Uiso 1 1 calc R U . . .
H84B H 0.610123 -0.040694 0.888192 0.141 Uiso 1 1 calc R U . . .
H84C H 0.531848 0.008708 0.858396 0.141 Uiso 1 1 calc R U . . .
C85 C 0.8781(3) 0.1253(2) 0.9507(2) 0.0544(11) Uani 1 1 d . . . . .
C86 C 0.8980(4) 0.1651(2) 0.9884(2) 0.0641(13) Uani 1 1 d . . . . .
C87 C 0.9832(4) 0.1697(3) 0.9754(3) 0.0807(16) Uani 1 1 d . . . . .
H87 H 0.998362 0.196205 0.999825 0.097 Uiso 1 1 calc R U . . .
C88 C 1.0456(4) 0.1379(3) 0.9291(3) 0.0916(19) Uani 1 1 d . . . . .
H88 H 1.102950 0.143026 0.921226 0.110 Uiso 1 1 calc R U . . .
C89 C 1.0267(4) 0.0979(3) 0.8927(3) 0.0765(15) Uani 1 1 d . . . . .
H89 H 1.071562 0.075320 0.860786 0.092 Uiso 1 1 calc R U . . .
C90 C 0.9420(3) 0.0908(2) 0.9030(2) 0.0601(12) Uani 1 1 d . . . . .
C91 C 0.8272(4) 0.2025(3) 1.0387(2) 0.0703(14) Uani 1 1 d . . . . .
H91 H 0.786021 0.177382 1.053798 0.084 Uiso 1 1 calc R U . . .
C92 C 0.7716(4) 0.2665(3) 1.0153(2) 0.0782(16) Uani 1 1 d . . . . .
H92A H 0.809548 0.293209 1.002436 0.117 Uiso 1 1 calc R U . . .
H92B H 0.722422 0.287917 1.047639 0.117 Uiso 1 1 calc R U . . .
H92C H 0.747101 0.259268 0.980872 0.117 Uiso 1 1 calc R U . . .
C93 C 0.8663(5) 0.2135(3) 1.0926(3) 0.099(2) Uani 1 1 d . . . . .
H93A H 0.903426 0.172528 1.106550 0.149 Uiso 1 1 calc R U . . .
H93B H 0.817506 0.233684 1.125607 0.149 Uiso 1 1 calc R U . . .
H93C H 0.902947 0.241168 1.079942 0.149 Uiso 1 1 calc R U . . .
C94 C 0.9239(3) 0.0455(3) 0.8643(2) 0.0682(14) Uani 1 1 d . . . . .
H94 H 0.858856 0.050321 0.875577 0.082 Uiso 1 1 calc R U . . .
C95 C 0.9427(5) 0.0592(4) 0.7979(3) 0.113(2) Uani 1 1 d . . . . .
H95A H 0.904463 0.102131 0.789392 0.170 Uiso 1 1 calc R U . . .
H95B H 0.930288 0.028058 0.775280 0.170 Uiso 1 1 calc R U . . .
H95C H 1.005581 0.056444 0.785616 0.170 Uiso 1 1 calc R U . . .
C96 C 0.9764(5) -0.0236(3) 0.8773(3) 0.107(2) Uani 1 1 d . . . . .
H96A H 1.040581 -0.029508 0.867977 0.160 Uiso 1 1 calc R U . . .
H96B H 0.962867 -0.052061 0.852105 0.160 Uiso 1 1 calc R U . . .
H96C H 0.959427 -0.033368 0.920074 0.160 Uiso 1 1 calc R U . . .
C97 C 0.7913(3) 0.16699(19) 0.56935(18) 0.0426(9) Uani 1 1 d . . . . .
C98 C 0.8406(3) 0.1281(2) 0.61019(19) 0.0479(10) Uani 1 1 d . . . . .
C99 C 0.8918(3) 0.1538(2) 0.6379(2) 0.0541(11) Uani 1 1 d . . . . .
H99 H 0.925851 0.128641 0.666135 0.065 Uiso 1 1 calc R U . . .
C100 C 0.8938(3) 0.2151(2) 0.6253(2) 0.0546(11) Uani 1 1 d . . . . .
H100 H 0.927230 0.232289 0.645647 0.065 Uiso 1 1 calc R U . . .
C101 C 0.8470(3) 0.2509(2) 0.5828(2) 0.0514(11) Uani 1 1 d . . . . .
H101 H 0.850751 0.292232 0.572964 0.062 Uiso 1 1 calc R U . . .
C102 C 0.7941(3) 0.2282(2) 0.55366(19) 0.0484(10) Uani 1 1 d . . . . .
C103 C 0.8416(3) 0.0601(2) 0.6232(2) 0.0556(11) Uani 1 1 d . . . . .
H103 H 0.817376 0.047080 0.590429 0.067 Uiso 1 1 calc R U . . .
C104 C 0.7815(4) 0.0548(3) 0.6829(2) 0.0695(14) Uani 1 1 d . . . . .
H10A H 0.802163 0.068933 0.715915 0.104 Uiso 1 1 calc R U . . .
H10B H 0.783576 0.010424 0.689875 0.104 Uiso 1 1 calc R U . . .
H10C H 0.719955 0.081628 0.681391 0.104 Uiso 1 1 calc R U . . .
C105 C 0.9365(4) 0.0143(3) 0.6220(3) 0.0797(16) Uani 1 1 d . . . . .
H10D H 0.973855 0.017847 0.582966 0.120 Uiso 1 1 calc R U . . .
H10E H 0.934899 -0.029417 0.627706 0.120 Uiso 1 1 calc R U . . .
H10F H 0.961456 0.024983 0.654623 0.120 Uiso 1 1 calc R U . . .
C106 C 0.7454(3) 0.2683(2) 0.5067(2) 0.0561(11) Uani 1 1 d . . . . .
H106 H 0.706631 0.245913 0.494750 0.067 Uiso 1 1 calc R U . . .
C107 C 0.6864(3) 0.3340(2) 0.5291(2) 0.0674(13) Uani 1 1 d . . . . .
H10G H 0.643336 0.330081 0.565123 0.101 Uiso 1 1 calc R U . . .
H10H H 0.654115 0.356897 0.497296 0.101 Uiso 1 1 calc R U . . .
H10I H 0.723427 0.357576 0.539216 0.101 Uiso 1 1 calc R U . . .
C108 C 0.8150(4) 0.2740(3) 0.4493(2) 0.0852(18) Uani 1 1 d . . . . .
H10J H 0.848041 0.301111 0.458421 0.128 Uiso 1 1 calc R U . . .
H10K H 0.783587 0.292957 0.415936 0.128 Uiso 1 1 calc R U . . .
H10L H 0.856880 0.231651 0.437547 0.128 Uiso 1 1 calc R U . . .
C109 C 0.5249(3) 0.1198(2) 0.5425(2) 0.0512(11) Uani 1 1 d . . . . .
C110 C 0.4869(3) 0.0869(2) 0.5890(2) 0.0527(11) Uani 1 1 d . . . . .
C111 C 0.3957(3) 0.0952(3) 0.5944(2) 0.0664(13) Uani 1 1 d . . . . .
H111 H 0.367860 0.073850 0.626002 0.080 Uiso 1 1 calc R U . . .
C112 C 0.3463(4) 0.1333(3) 0.5552(3) 0.0746(15) Uani 1 1 d . . . . .
H112 H 0.284439 0.138515 0.559957 0.090 Uiso 1 1 calc R U . . .
C113 C 0.3851(4) 0.1643(3) 0.5090(3) 0.0720(15) Uani 1 1 d . . . . .
H113 H 0.349634 0.190166 0.481812 0.086 Uiso 1 1 calc R U . . .
C114 C 0.4750(3) 0.1589(2) 0.5010(2) 0.0573(12) Uani 1 1 d . . . . .
C115 C 0.5405(3) 0.0414(2) 0.6309(2) 0.0585(12) Uani 1 1 d . . . . .
H115 H 0.603495 0.041693 0.619386 0.070 Uiso 1 1 calc R U . . .
C116 C 0.5087(4) 0.0606(3) 0.6964(2) 0.0807(16) Uani 1 1 d . . . . .
H11D H 0.514970 0.102117 0.701700 0.121 Uiso 1 1 calc R U . . .
H11E H 0.544583 0.028776 0.721598 0.121 Uiso 1 1 calc R U . . .
H11F H 0.445700 0.063428 0.708471 0.121 Uiso 1 1 calc R U . . .
C117 C 0.5420(4) -0.0265(3) 0.6224(3) 0.0782(16) Uani 1 1 d . . . . .
H11G H 0.481775 -0.029240 0.635821 0.117 Uiso 1 1 calc R U . . .
H11H H 0.583028 -0.055995 0.646310 0.117 Uiso 1 1 calc R U . . .
H11I H 0.562279 -0.037937 0.579505 0.117 Uiso 1 1 calc R U . . .
C118 C 0.5168(4) 0.1952(2) 0.4517(2) 0.0650(13) Uani 1 1 d . . . . .
H118 H 0.581958 0.170619 0.441316 0.078 Uiso 1 1 calc R U . . .
C119 C 0.5086(4) 0.2604(2) 0.4753(2) 0.0747(15) Uani 1 1 d . . . . .
H11J H 0.445634 0.287100 0.482621 0.112 Uiso 1 1 calc R U . . .
H11K H 0.543077 0.281075 0.445092 0.112 Uiso 1 1 calc R U . . .
H11L H 0.531869 0.254758 0.513088 0.112 Uiso 1 1 calc R U . . .
C120 C 0.4780(5) 0.2027(3) 0.3936(3) 0.095(2) Uani 1 1 d . . . . .
H12D H 0.477735 0.161203 0.381837 0.142 Uiso 1 1 calc R U . . .
H12E H 0.514686 0.219298 0.361168 0.142 Uiso 1 1 calc R U . . .
H12F H 0.416670 0.232371 0.400725 0.142 Uiso 1 1 calc R U . . .
C1S C 0.1592(4) 0.2000(3) 0.4372(3) 0.0851(17) Uani 1 1 d . . . . .
C2S C 0.2198(4) 0.1423(3) 0.4199(3) 0.0924(19) Uani 1 1 d . . . . .
H2S H 0.275091 0.140816 0.394811 0.111 Uiso 1 1 calc R U . . .
C3S C 0.2046(5) 0.0875(4) 0.4368(4) 0.111(2) Uani 1 1 d . . . . .
H3S H 0.248562 0.048391 0.422755 0.133 Uiso 1 1 calc R U . . .
C4S C 0.1255(6) 0.0867(4) 0.4746(4) 0.118(3) Uani 1 1 d . . . . .
H4S H 0.116224 0.047682 0.488363 0.141 Uiso 1 1 calc R U . . .
C5S C 0.0629(6) 0.1427(4) 0.4910(4) 0.128(3) Uani 1 1 d . . . . .
H5S H 0.007498 0.143836 0.515676 0.153 Uiso 1 1 calc R U . . .
C6S C 0.0792(5) 0.1989(3) 0.4720(3) 0.109(2) Uani 1 1 d . . . . .
H6S H 0.033615 0.238167 0.483250 0.130 Uiso 1 1 calc R U . . .
C7S C 0.1777(6) 0.2595(3) 0.4187(4) 0.132(3) Uani 1 1 d . . . . .
H7SA H 0.189248 0.277727 0.453448 0.198 Uiso 1 1 calc R U . . .
H7SB H 0.126038 0.289719 0.404128 0.198 Uiso 1 1 calc R U . . .
H7SC H 0.230300 0.250768 0.386321 0.198 Uiso 1 1 calc R U . . .
C11S C 0.0184(7) 0.7862(5) 0.7164(5) 0.144(3) Uani 1 1 d . . . . .
C12S C 0.0743(8) 0.7662(5) 0.7560(4) 0.148(4) Uani 1 1 d . . . . .
H12S H 0.091014 0.796630 0.774217 0.178 Uiso 1 1 calc R U . . .
C13S C 0.1079(8) 0.7036(6) 0.7711(5) 0.163(4) Uani 1 1 d . . . . .
H13S H 0.147869 0.690889 0.798983 0.195 Uiso 1 1 calc R U . . .
C14S C 0.0842(6) 0.6604(5) 0.7465(5) 0.138(3) Uani 1 1 d . . . . .
H14S H 0.103781 0.617411 0.759772 0.166 Uiso 1 1 calc R U . . .
C15S C 0.0357(7) 0.6753(5) 0.7052(5) 0.152(4) Uani 1 1 d . . . . .
H15S H 0.024269 0.642650 0.686337 0.182 Uiso 1 1 calc R U . . .
C16S C -0.0021(6) 0.7414(6) 0.6868(5) 0.155(3) Uani 1 1 d . . . . .
H16S H -0.038368 0.753098 0.656557 0.186 Uiso 1 1 calc R U . . .
C17S C -0.0160(10) 0.8532(6) 0.6993(7) 0.265(8) Uani 1 1 d . . . . .
H17D H 0.003992 0.878926 0.723452 0.398 Uiso 1 1 calc R U . . .
H17E H -0.081464 0.867196 0.706628 0.398 Uiso 1 1 calc R U . . .
H17F H 0.006500 0.858462 0.656247 0.398 Uiso 1 1 calc R U . . .

loop_
_atom_site_aniso_label
_atom_site_aniso_U_11
_atom_site_aniso_U_22
_atom_site_aniso_U_33
_atom_site_aniso_U_23
_atom_site_aniso_U_13
_atom_site_aniso_U_12
In1 0.02973(15) 0.05951(19) 0.04062(16) -0.00165(13) -0.00677(12) -0.01248(13)
In2 0.04024(17) 0.05781(19) 0.04182(16) 0.00241(13) -0.00842(12) -0.02656(14)
In3 0.04176(17) 0.05932(19) 0.04197(16) 0.00977(13) -0.01605(13) -0.01940(14)
In4 0.03884(17) 0.05535(18) 0.04171(16) -0.00763(13) -0.00790(12) -0.01873(13)
N1 0.0283(17) 0.061(2) 0.0369(17) -0.0049(15) -0.0081(14) -0.0126(15)
N2 0.0321(19) 0.085(3) 0.0394(19) -0.0130(18) -0.0101(15) -0.0052(18)
N3 0.048(2) 0.073(2) 0.0301(16) 0.0018(15) -0.0104(14) -0.0355(18)
N4 0.051(2) 0.062(2) 0.0334(17) 0.0030(15) -0.0106(15) -0.0350(18)
N5 0.044(2) 0.065(2) 0.047(2) 0.0122(17) -0.0163(16) -0.0210(18)
N6 0.049(2) 0.063(2) 0.048(2) 0.0158(17) -0.0223(17) -0.0220(18)
N7 0.0409(19) 0.051(2) 0.0427(18) -0.0063(15) -0.0077(15) -0.0173(16)
N8 0.042(2) 0.053(2) 0.052(2) -0.0098(16) -0.0091(16) -0.0196(16)
C1 0.029(2) 0.065(3) 0.034(2) -0.0074(18) -0.0057(16) -0.0142(19)
C2 0.032(2) 0.070(3) 0.048(2) -0.007(2) -0.0097(18) -0.011(2)
C3 0.031(2) 0.085(3) 0.047(2) -0.013(2) -0.0132(19) -0.011(2)
C4 0.033(2) 0.069(3) 0.034(2) -0.0064(19) -0.0103(17) -0.0059(19)
C5 0.039(2) 0.083(3) 0.052(3) -0.009(2) -0.017(2) -0.005(2)
C6 0.036(3) 0.118(5) 0.061(3) -0.030(3) -0.014(2) -0.001(3)
C7 0.038(2) 0.052(2) 0.0329(19) 0.0048(17) -0.0084(16) -0.0206(18)
C8 0.046(2) 0.075(3) 0.040(2) -0.002(2) -0.0122(18) -0.034(2)
C9 0.047(2) 0.064(3) 0.045(2) -0.001(2) -0.0123(19) -0.031(2)
C10 0.045(2) 0.063(3) 0.033(2) 0.0039(18) -0.0131(17) -0.026(2)
C11 0.062(3) 0.096(4) 0.049(3) -0.005(2) -0.011(2) -0.045(3)
C12 0.069(3) 0.073(3) 0.054(3) 0.001(2) -0.008(2) -0.045(3)
C13 0.042(2) 0.055(3) 0.047(2) 0.0018(19) -0.0181(19) -0.0167(19)
C14 0.062(3) 0.064(3) 0.041(2) 0.011(2) -0.015(2) -0.022(2)
C15 0.061(3) 0.064(3) 0.049(3) 0.011(2) -0.020(2) -0.023(2)
C16 0.046(2) 0.064(3) 0.049(2) 0.015(2) -0.018(2) -0.023(2)
C17 0.076(4) 0.102(4) 0.054(3) 0.022(3) -0.015(3) -0.043(3)
C18 0.082(4) 0.083(4) 0.067(3) 0.027(3) -0.037(3) -0.029(3)
C19 0.039(2) 0.044(2) 0.045(2) -0.0038(17) -0.0137(18) -0.0149(18)
C20 0.053(3) 0.053(3) 0.050(2) -0.010(2) -0.003(2) -0.020(2)
C21 0.054(3) 0.052(3) 0.050(2) -0.012(2) -0.007(2) -0.017(2)
C22 0.035(2) 0.058(3) 0.045(2) -0.0099(19) -0.0057(18) -0.0194(19)
C23 0.062(3) 0.069(3) 0.055(3) -0.013(2) 0.004(2) -0.020(3)
C24 0.068(3) 0.067(3) 0.076(3) -0.029(3) -0.007(3) -0.016(3)
C25 0.027(2) 0.064(3) 0.035(2) -0.0010(18) -0.0122(16) -0.0140(18)
C26 0.038(2) 0.061(3) 0.039(2) -0.0001(19) -0.0114(18) -0.018(2)
C27 0.050(3) 0.053(3) 0.043(2) -0.0077(19) -0.0092(19) -0.014(2)
C28 0.042(2) 0.075(3) 0.039(2) -0.004(2) -0.0054(18) -0.019(2)
C29 0.049(3) 0.063(3) 0.044(2) 0.003(2) -0.007(2) -0.024(2)
C30 0.038(2) 0.055(2) 0.043(2) -0.0006(18) -0.0150(18) -0.0165(19)
C31 0.047(3) 0.068(3) 0.053(3) 0.000(2) -0.004(2) -0.023(2)
C32 0.060(3) 0.068(3) 0.084(4) 0.014(3) -0.029(3) -0.029(3)
C33 0.055(3) 0.108(5) 0.131(5) 0.028(4) -0.040(3) -0.045(3)
C34 0.051(3) 0.061(3) 0.055(3) -0.006(2) -0.015(2) -0.020(2)
C35 0.081(4) 0.071(3) 0.082(4) 0.002(3) -0.044(3) -0.031(3)
C36 0.078(4) 0.063(3) 0.074(3) 0.003(3) -0.035(3) -0.020(3)
C37 0.033(2) 0.104(4) 0.036(2) -0.012(2) -0.0074(18) -0.012(2)
C38 0.036(3) 0.137(5) 0.046(3) -0.007(3) -0.003(2) -0.023(3)
C39 0.053(3) 0.201(8) 0.047(3) 0.000(4) 0.001(3) -0.048(4)
C40 0.070(4) 0.213(8) 0.041(3) -0.014(4) -0.003(3) -0.046(5)
C41 0.055(3) 0.163(6) 0.056(3) -0.042(4) -0.011(3) -0.027(4)
C42 0.041(3) 0.106(4) 0.051(3) -0.020(3) -0.008(2) -0.011(3)
C43 0.048(3) 0.137(5) 0.060(3) 0.001(3) -0.006(2) -0.040(3)
C44 0.080(5) 0.132(6) 0.116(6) -0.003(5) -0.029(4) -0.036(4)
C45 0.083(5) 0.224(9) 0.091(5) -0.003(5) 0.004(4) -0.088(6)
C46 0.042(3) 0.158(7) 0.176(8) -0.036(6) -0.013(4) -0.032(4)
C47 0.062(4) 0.196(8) 0.109(6) -0.011(5) -0.014(4) -0.049(5)
C48 0.086(5) 0.094(6) 0.341(15) -0.027(7) -0.071(7) -0.029(4)
C49 0.039(2) 0.073(3) 0.033(2) 0.0045(19) -0.0100(17) -0.031(2)
C50 0.046(3) 0.071(3) 0.042(2) 0.002(2) -0.0144(19) -0.024(2)
C51 0.061(3) 0.075(3) 0.045(2) 0.008(2) -0.014(2) -0.027(3)
C52 0.065(3) 0.086(4) 0.043(2) 0.012(2) -0.014(2) -0.038(3)
C53 0.051(3) 0.083(3) 0.042(2) -0.001(2) -0.007(2) -0.028(3)
C54 0.042(2) 0.077(3) 0.040(2) -0.002(2) -0.0139(19) -0.029(2)
C55 0.042(3) 0.096(4) 0.051(3) 0.004(3) -0.011(2) -0.020(3)
C56 0.064(4) 0.087(4) 0.094(4) 0.000(3) -0.019(3) -0.007(3)
C57 0.066(4) 0.091(4) 0.076(4) -0.031(3) -0.025(3) -0.015(3)
C58 0.049(3) 0.073(3) 0.053(3) -0.002(2) -0.016(2) -0.024(2)
C59 0.065(3) 0.090(4) 0.064(3) -0.004(3) -0.032(3) -0.019(3)
C60 0.069(4) 0.082(4) 0.073(3) -0.016(3) -0.025(3) -0.017(3)
C61 0.055(3) 0.053(2) 0.0327(19) 0.0050(17) -0.0120(18) -0.032(2)
C62 0.051(3) 0.062(3) 0.044(2) 0.007(2) -0.011(2) -0.034(2)
C63 0.052(3) 0.078(3) 0.042(2) 0.000(2) 0.002(2) -0.035(2)
C64 0.065(3) 0.087(3) 0.034(2) 0.004(2) -0.007(2) -0.040(3)
C65 0.055(3) 0.077(3) 0.045(2) 0.012(2) -0.021(2) -0.036(2)
C66 0.052(3) 0.065(3) 0.042(2) 0.009(2) -0.013(2) -0.033(2)
C67 0.048(3) 0.069(3) 0.054(3) 0.003(2) -0.007(2) -0.033(2)
C68 0.056(3) 0.072(3) 0.085(4) 0.013(3) -0.025(3) -0.035(3)
C69 0.051(3) 0.100(4) 0.085(4) 0.014(3) -0.010(3) -0.043(3)
C70 0.064(3) 0.077(3) 0.050(3) 0.005(2) -0.022(2) -0.019(3)
C71 0.053(3) 0.114(5) 0.096(4) -0.013(4) -0.006(3) -0.031(3)
C72 0.077(5) 0.073(4) 0.188(8) -0.012(5) -0.028(5) -0.007(3)
C73 0.050(3) 0.072(3) 0.036(2) 0.007(2) -0.0102(19) -0.024(2)
C74 0.047(3) 0.078(3) 0.041(2) -0.001(2) -0.007(2) -0.020(2)
C75 0.044(3) 0.082(3) 0.058(3) 0.004(3) -0.006(2) -0.014(2)
C76 0.045(3) 0.097(4) 0.065(3) 0.012(3) -0.019(2) -0.031(3)
C77 0.060(3) 0.087(4) 0.061(3) 0.006(3) -0.012(2) -0.042(3)
C78 0.045(3) 0.078(3) 0.048(2) 0.009(2) -0.007(2) -0.034(2)
C79 0.076(4) 0.084(4) 0.087(4) -0.021(3) -0.038(3) 0.000(3)
C80 0.085(4) 0.096(4) 0.073(4) -0.010(3) -0.015(3) -0.035(4)
C81 0.431(19) 0.104(6) 0.049(4) -0.004(4) -0.048(7) -0.066(8)
C82 0.064(3) 0.070(3) 0.060(3) -0.001(2) -0.006(2) -0.032(3)
C83 0.075(4) 0.084(4) 0.066(3) -0.003(3) -0.002(3) -0.031(3)
C84 0.093(5) 0.084(4) 0.115(5) 0.000(4) -0.002(4) -0.051(4)
C85 0.053(3) 0.061(3) 0.057(3) 0.018(2) -0.030(2) -0.021(2)
C86 0.068(3) 0.072(3) 0.060(3) 0.011(2) -0.029(3) -0.025(3)
C87 0.071(4) 0.097(4) 0.094(4) -0.001(3) -0.035(3) -0.042(3)
C88 0.067(4) 0.117(5) 0.111(5) 0.018(4) -0.036(4) -0.048(4)
C89 0.054(3) 0.100(4) 0.083(4) 0.011(3) -0.028(3) -0.029(3)
C90 0.047(3) 0.075(3) 0.060(3) 0.011(2) -0.022(2) -0.019(2)
C91 0.089(4) 0.074(3) 0.058(3) 0.005(3) -0.035(3) -0.029(3)
C92 0.094(4) 0.075(4) 0.069(3) 0.005(3) -0.033(3) -0.023(3)
C93 0.118(6) 0.114(5) 0.073(4) -0.001(3) -0.053(4) -0.027(4)
C94 0.049(3) 0.086(4) 0.069(3) -0.007(3) -0.017(2) -0.017(3)
C95 0.129(6) 0.153(7) 0.067(4) -0.003(4) -0.028(4) -0.052(5)
C96 0.102(5) 0.097(5) 0.126(6) -0.011(4) -0.045(5) -0.023(4)
C97 0.034(2) 0.050(2) 0.046(2) -0.0072(18) -0.0018(17) -0.0180(18)
C98 0.039(2) 0.058(3) 0.047(2) -0.002(2) -0.0019(19) -0.019(2)
C99 0.041(2) 0.067(3) 0.054(3) 0.002(2) -0.010(2) -0.016(2)
C100 0.042(3) 0.068(3) 0.061(3) -0.002(2) -0.011(2) -0.027(2)
C101 0.045(3) 0.056(3) 0.059(3) 0.002(2) -0.007(2) -0.027(2)
C102 0.044(2) 0.054(3) 0.048(2) -0.0015(19) -0.0022(19) -0.019(2)
C103 0.053(3) 0.053(3) 0.056(3) 0.003(2) -0.007(2) -0.014(2)
C104 0.071(4) 0.074(3) 0.064(3) 0.011(3) -0.008(3) -0.029(3)
C105 0.058(3) 0.068(3) 0.097(4) 0.005(3) -0.003(3) -0.008(3)
C106 0.053(3) 0.063(3) 0.064(3) 0.011(2) -0.023(2) -0.029(2)
C107 0.061(3) 0.070(3) 0.068(3) 0.009(3) -0.015(3) -0.017(3)
C108 0.102(5) 0.087(4) 0.056(3) 0.011(3) -0.013(3) -0.019(3)
C109 0.048(3) 0.058(3) 0.054(3) -0.013(2) -0.013(2) -0.020(2)
C110 0.052(3) 0.058(3) 0.057(3) -0.009(2) -0.010(2) -0.028(2)
C111 0.048(3) 0.080(4) 0.080(4) -0.003(3) -0.014(3) -0.031(3)
C112 0.052(3) 0.087(4) 0.095(4) -0.010(3) -0.022(3) -0.030(3)
C113 0.061(3) 0.077(4) 0.084(4) -0.009(3) -0.036(3) -0.016(3)
C114 0.056(3) 0.060(3) 0.060(3) -0.011(2) -0.016(2) -0.020(2)
C115 0.048(3) 0.067(3) 0.069(3) -0.001(2) -0.013(2) -0.027(2)
C116 0.095(4) 0.083(4) 0.070(4) -0.001(3) -0.022(3) -0.033(3)
C117 0.073(4) 0.073(4) 0.090(4) 0.003(3) -0.014(3) -0.027(3)
C118 0.078(4) 0.067(3) 0.056(3) -0.002(2) -0.022(3) -0.025(3)
C119 0.091(4) 0.070(3) 0.066(3) 0.000(3) -0.019(3) -0.028(3)
C120 0.135(6) 0.099(5) 0.068(4) 0.002(3) -0.042(4) -0.047(4)
C1S 0.080(4) 0.076(4) 0.102(5) -0.011(3) -0.025(4) -0.022(3)
C2S 0.068(4) 0.084(4) 0.124(6) -0.021(4) -0.013(4) -0.020(3)
C3S 0.082(5) 0.088(5) 0.156(7) -0.034(5) -0.011(5) -0.017(4)
C4S 0.133(7) 0.080(5) 0.144(7) 0.003(5) -0.029(6) -0.038(5)
C5S 0.147(8) 0.115(6) 0.118(6) -0.033(5) 0.029(5) -0.062(6)
C6S 0.099(5) 0.084(5) 0.125(6) -0.033(4) 0.024(5) -0.023(4)
C7S 0.119(7) 0.093(5) 0.185(9) -0.009(5) -0.019(6) -0.040(5)
C11S 0.167(9) 0.142(7) 0.132(8) 0.036(6) -0.031(6) -0.067(6)
C12S 0.215(11) 0.153(7) 0.096(6) 0.002(6) -0.049(6) -0.074(8)
C13S 0.206(11) 0.155(7) 0.147(9) -0.011(7) -0.057(7) -0.069(8)
C14S 0.094(6) 0.149(7) 0.162(8) -0.054(6) -0.012(5) -0.022(5)
C15S 0.133(8) 0.161(7) 0.185(10) -0.057(7) -0.045(6) -0.060(7)
C16S 0.098(6) 0.222(9) 0.163(9) -0.006(8) -0.047(6) -0.061(7)
C17S 0.264(16) 0.180(9) 0.315(18) 0.144(11) -0.033(13) -0.062(10)

loop_
_atom_type_symbol
_atom_type_description
_atom_type_scat_dispersion_real
_atom_type_scat_dispersion_imag
_atom_type_scat_source
C C 0.0033 0.0016 'International Tables Vol C Tables 4.2.6.8 and 6.1.1.4'
H H 0.0000 0.0000 'International Tables Vol C Tables 4.2.6.8 and 6.1.1.4'
N N 0.0061 0.0033 'International Tables Vol C Tables 4.2.6.8 and 6.1.1.4'
In In -0.7276 1.3100 'International Tables Vol C Tables 4.2.6.8 and 6.1.1.4'

loop_
_geom_angle_atom_site_label_1
_geom_angle_atom_site_label_2
_geom_angle_atom_site_label_3
_geom_angle
_geom_angle_site_symmetry_1
_geom_angle_site_symmetry_3
_geom_angle_publ_flag
C4 In1 In4 159.37(12) . . ?
C4 In1 In3 124.90(11) . . ?
In4 In1 In3 61.104(13) . . ?
C4 In1 In2 141.24(12) . . ?
In4 In1 In2 59.380(12) . . ?
In3 In1 In2 59.112(13) . . ?
C10 In2 In3 157.60(11) . . ?
C10 In2 In4 121.81(11) . . ?
In3 In2 In4 61.483(14) . . ?
C10 In2 In1 142.18(11) . . ?
In3 In2 In1 60.059(10) . . ?
In4 In2 In1 59.516(10) . . ?
C16 In3 In2 123.21(12) . . ?
C16 In3 In1 160.12(12) . . ?
In2 In3 In1 60.830(13) . . ?
C16 In3 In4 140.80(12) . . ?
In2 In3 In4 59.264(11) . . ?
In1 In3 In4 59.051(10) . . ?
C22 In4 In2 159.72(11) . . ?
C22 In4 In1 123.25(11) . . ?
In2 In4 In1 61.104(14) . . ?
C22 In4 In3 141.01(11) . . ?
In2 In4 In3 59.252(10) . . ?
In1 In4 In3 59.845(12) . . ?
C1 N1 C2 111.1(3) . . ?
C1 N1 C25 123.6(3) . . ?
C2 N1 C25 124.5(3) . . ?
C1 N2 C3 111.0(3) . . ?
C1 N2 C37 124.0(3) . . ?
C3 N2 C37 125.0(3) . . ?
C7 N3 C8 111.0(3) . . ?
C7 N3 C49 123.1(3) . . ?
C8 N3 C49 125.8(3) . . ?
C7 N4 C9 110.9(3) . . ?
C7 N4 C61 122.0(3) . . ?
C9 N4 C61 126.8(3) . . ?
C13 N5 C14 110.0(3) . . ?
C13 N5 C73 123.4(3) . . ?
C14 N5 C73 125.8(4) . . ?
C13 N6 C15 110.7(4) . . ?
C13 N6 C85 123.5(3) . . ?
C15 N6 C85 125.6(3) . . ?
C19 N7 C20 111.1(3) . . ?
C19 N7 C97 121.6(3) . . ?
C20 N7 C97 126.5(3) . . ?
C21 N8 C19 111.0(3) . . ?
C21 N8 C109 125.1(3) . . ?
C19 N8 C109 122.4(3) . . ?
C4 C1 N1 128.8(3) . . ?
C4 C1 N2 127.7(4) . . ?
N1 C1 N2 103.4(3) . . ?
C3 C2 N1 106.6(4) . . ?
C3 C2 C5 132.3(4) . . ?
N1 C2 C5 121.1(4) . . ?
C2 C3 N2 107.9(4) . . ?
C2 C3 C6 130.9(4) . . ?
N2 C3 C6 121.2(4) . . ?
C1 C4 In1 134.7(3) . . ?
C10 C7 N3 128.9(3) . . ?
C10 C7 N4 128.1(3) . . ?
N3 C7 N4 103.0(3) . . ?
C9 C8 N3 107.3(3) . . ?
C9 C8 C11 130.8(4) . . ?
N3 C8 C11 121.9(4) . . ?
C8 C9 N4 107.7(3) . . ?
C8 C9 C12 130.7(4) . . ?
N4 C9 C12 121.6(4) . . ?
C7 C10 In2 134.9(3) . . ?
C16 C13 N5 127.3(4) . . ?
C16 C13 N6 128.9(4) . . ?
N5 C13 N6 103.8(3) . . ?
C15 C14 N5 107.8(4) . . ?
C15 C14 C17 131.3(4) . . ?
N5 C14 C17 120.8(4) . . ?
C14 C15 N6 107.7(4) . . ?
C14 C15 C18 131.0(4) . . ?
N6 C15 C18 121.2(4) . . ?
C13 C16 In3 134.2(3) . . ?
C22 C19 N7 128.8(4) . . ?
C22 C19 N8 128.1(4) . . ?
N7 C19 N8 103.1(3) . . ?
C21 C20 N7 107.5(4) . . ?
C21 C20 C23 131.4(4) . . ?
N7 C20 C23 121.1(4) . . ?
C20 C21 N8 107.2(4) . . ?
C20 C21 C24 131.0(4) . . ?
N8 C21 C24 121.6(4) . . ?
C19 C22 In4 134.4(3) . . ?
C26 C25 C30 121.8(4) . . ?
C26 C25 N1 119.7(4) . . ?
C30 C25 N1 118.5(4) . . ?
C27 C26 C25 118.1(4) . . ?
C27 C26 C31 120.8(4) . . ?
C25 C26 C31 121.1(4) . . ?
C28 C27 C26 120.9(4) . . ?
C27 C28 C29 120.9(4) . . ?
C30 C29 C28 120.2(4) . . ?
C29 C30 C25 118.2(4) . . ?
C29 C30 C34 120.2(4) . . ?
C25 C30 C34 121.7(4) . . ?
C26 C31 C33 109.5(4) . . ?
C26 C31 C32 114.2(4) . . ?
C33 C31 C32 109.0(4) . . ?
C36 C34 C30 113.6(4) . . ?
C36 C34 C35 109.5(4) . . ?
C30 C34 C35 110.5(4) . . ?
C38 C37 C42 122.8(4) . . ?
C38 C37 N2 119.0(4) . . ?
C42 C37 N2 118.3(5) . . ?
C37 C38 C39 116.4(5) . . ?
C37 C38 C43 122.7(4) . . ?
C39 C38 C43 120.8(6) . . ?
C40 C39 C38 121.6(6) . . ?
C41 C40 C39 121.3(5) . . ?
C40 C41 C42 120.4(6) . . ?
C37 C42 C41 117.5(5) . . ?
C37 C42 C57 121.4(4) . . ?
C41 C42 C57 121.0(5) . . ?
C44 C43 C38 111.9(5) . . ?
C44 C43 C45 112.7(6) . . ?
C38 C43 C45 112.6(5) . . ?
C50 C49 C54 122.8(4) . . ?
C50 C49 N3 119.0(4) . . ?
C54 C49 N3 118.2(4) . . ?
C51 C50 C49 117.7(4) . . ?
C51 C50 C55 121.4(4) . . ?
C49 C50 C55 120.9(4) . . ?
C52 C51 C50 120.5(5) . . ?
C51 C52 C53 121.5(4) . . ?
C52 C53 C54 120.9(4) . . ?
C49 C54 C53 116.7(4) . . ?
C49 C54 C58 121.6(4) . . ?
C53 C54 C58 121.7(4) . . ?
C46 C55 C56 110.9(5) . . ?
C46 C55 C50 110.9(5) . . ?
C56 C55 C50 113.2(4) . . ?
C42 C57 C48 111.2(6) . . ?
C42 C57 C47 115.3(5) . . ?
C48 C57 C47 108.0(6) . . ?
C54 C58 C59 110.9(4) . . ?
C54 C58 C60 113.7(4) . . ?
C59 C58 C60 110.6(4) . . ?
C62 C61 C66 123.6(4) . . ?
C62 C61 N4 118.7(4) . . ?
C66 C61 N4 117.6(4) . . ?
C63 C62 C61 116.8(4) . . ?
C63 C62 C67 121.0(4) . . ?
C61 C62 C67 122.1(4) . . ?
C64 C63 C62 121.3(4) . . ?
C65 C64 C63 120.6(4) . . ?
C64 C65 C66 121.4(4) . . ?
C61 C66 C65 116.2(4) . . ?
C61 C66 C70 122.0(4) . . ?
C65 C66 C70 121.8(4) . . ?
C62 C67 C69 112.7(4) . . ?
C62 C67 C68 110.3(4) . . ?
C69 C67 C68 111.1(4) . . ?
C66 C70 C72 109.9(5) . . ?
C66 C70 C71 113.1(4) . . ?
C72 C70 C71 110.7(5) . . ?
C78 C73 C74 122.7(4) . . ?
C78 C73 N5 119.0(4) . . ?
C74 C73 N5 118.3(4) . . ?
C75 C74 C73 116.2(4) . . ?
C75 C74 C79 122.2(5) . . ?
C73 C74 C79 121.7(4) . . ?
C76 C75 C74 121.8(5) . . ?
C77 C76 C75 120.0(5) . . ?
C76 C77 C78 121.8(5) . . ?
C77 C78 C73 117.4(5) . . ?
C77 C78 C82 120.6(5) . . ?
C73 C78 C82 122.0(4) . . ?
C80 C79 C74 114.6(5) . . ?
C80 C79 C81 110.1(5) . . ?
C74 C79 C81 111.8(6) . . ?
C78 C82 C83 111.9(4) . . ?
C78 C82 C84 111.6(4) . . ?
C83 C82 C84 111.1(5) . . ?
C90 C85 C86 122.0(5) . . ?
C90 C85 N6 118.8(4) . . ?
C86 C85 N6 119.3(5) . . ?
C87 C86 C85 117.0(5) . . ?
C87 C86 C91 122.3(5) . . ?
C85 C86 C91 120.6(5) . . ?
C88 C87 C86 122.3(6) . . ?
C87 C88 C89 120.8(6) . . ?
C88 C89 C90 120.3(6) . . ?
C89 C90 C85 117.6(5) . . ?
C89 C90 C94 119.4(5) . . ?
C85 C90 C94 123.0(4) . . ?
C86 C91 C92 111.0(4) . . ?
C86 C91 C93 112.7(5) . . ?
C92 C91 C93 109.8(5) . . ?
C95 C94 C90 113.4(5) . . ?
C95 C94 C96 110.0(5) . . ?
C90 C94 C96 110.9(4) . . ?
C98 C97 C102 123.1(4) . . ?
C98 C97 N7 118.3(4) . . ?
C102 C97 N7 118.6(4) . . ?
C97 C98 C99 117.1(4) . . ?
C97 C98 C103 122.2(4) . . ?
C99 C98 C103 120.7(4) . . ?
C100 C99 C98 121.6(4) . . ?
C101 C100 C99 119.3(4) . . ?
C100 C101 C102 122.0(4) . . ?
C97 C102 C101 116.8(4) . . ?
C97 C102 C106 122.8(4) . . ?
C101 C102 C106 120.4(4) . . ?
C98 C103 C104 111.6(4) . . ?
C98 C103 C105 111.8(4) . . ?
C104 C103 C105 110.7(4) . . ?
C102 C106 C107 113.3(4) . . ?
C102 C106 C108 109.3(4) . . ?
C107 C106 C108 109.9(4) . . ?
C110 C109 C114 122.0(4) . . ?
C110 C109 N8 118.9(4) . . ?
C114 C109 N8 119.0(4) . . ?
C109 C110 C111 117.5(4) . . ?
C109 C110 C115 122.8(4) . . ?
C111 C110 C115 119.6(4) . . ?
C112 C111 C110 121.1(5) . . ?
C111 C112 C113 120.6(5) . . ?
C112 C113 C114 121.7(5) . . ?
C113 C114 C109 117.0(5) . . ?
C113 C114 C118 121.7(5) . . ?
C109 C114 C118 121.3(4) . . ?
C110 C115 C116 113.0(4) . . ?
C110 C115 C117 110.9(4) . . ?
C116 C115 C117 110.8(4) . . ?
C114 C118 C120 113.1(5) . . ?
C114 C118 C119 110.2(4) . . ?
C120 C118 C119 110.7(4) . . ?
C2S C1S C6S 115.8(6) . . ?
C2S C1S C7S 121.6(7) . . ?
C6S C1S C7S 122.5(6) . . ?
C3S C2S C1S 122.6(7) . . ?
C2S C3S C4S 121.2(7) . . ?
C5S C4S C3S 117.9(7) . . ?
C4S C5S C6S 119.9(8) . . ?
C1S C6S C5S 122.4(7) . . ?
C12S C11S C16S 119.1(10) . . ?
C12S C11S C17S 122.1(12) . . ?
C16S C11S C17S 118.6(12) . . ?
C11S C12S C13S 122.2(11) . . ?
C14S C13S C12S 119.6(11) . . ?
C15S C14S C13S 121.8(12) . . ?
C14S C15S C16S 121.1(10) . . ?
C11S C16S C15S 115.8(9) . . ?

loop_
_geom_bond_atom_site_label_1
_geom_bond_atom_site_label_2
_geom_bond_distance
_geom_bond_site_symmetry_2
_geom_bond_publ_flag
In1 C4 2.154(4) . ?
In1 In4 2.9611(5) . ?
In1 In3 2.9854(5) . ?
In1 In2 3.0082(6) . ?
In2 C10 2.151(4) . ?
In2 In3 2.9565(5) . ?
In2 In4 2.9569(5) . ?
In3 C16 2.147(4) . ?
In3 In4 3.0228(6) . ?
In4 C22 2.148(4) . ?
N1 C1 1.389(5) . ?
N1 C2 1.427(5) . ?
N1 C25 1.430(5) . ?
N2 C1 1.398(5) . ?
N2 C3 1.409(5) . ?
N2 C37 1.436(5) . ?
N3 C7 1.398(5) . ?
N3 C8 1.420(5) . ?
N3 C49 1.435(5) . ?
N4 C7 1.405(5) . ?
N4 C9 1.412(5) . ?
N4 C61 1.432(5) . ?
N5 C13 1.403(5) . ?
N5 C14 1.421(5) . ?
N5 C73 1.429(5) . ?
N6 C13 1.407(5) . ?
N6 C15 1.408(5) . ?
N6 C85 1.427(6) . ?
N7 C19 1.396(5) . ?
N7 C20 1.403(5) . ?
N7 C97 1.434(5) . ?
N8 C21 1.403(5) . ?
N8 C19 1.404(5) . ?
N8 C109 1.440(5) . ?
C1 C4 1.356(5) . ?
C2 C3 1.348(6) . ?
C2 C5 1.469(6) . ?
C3 C6 1.489(6) . ?
C7 C10 1.349(5) . ?
C8 C9 1.343(6) . ?
C8 C11 1.469(6) . ?
C9 C12 1.478(6) . ?
C13 C16 1.359(6) . ?
C14 C15 1.349(6) . ?
C14 C17 1.495(7) . ?
C15 C18 1.476(6) . ?
C19 C22 1.352(5) . ?
C20 C21 1.354(6) . ?
C20 C23 1.482(6) . ?
C21 C24 1.496(6) . ?
C25 C26 1.393(6) . ?
C25 C30 1.409(6) . ?
C26 C27 1.384(6) . ?
C26 C31 1.522(6) . ?
C27 C28 1.373(6) . ?
C28 C29 1.385(6) . ?
C29 C30 1.383(6) . ?
C30 C34 1.525(6) . ?
C31 C33 1.523(7) . ?
C31 C32 1.527(7) . ?
C34 C36 1.522(6) . ?
C34 C35 1.536(6) . ?
C37 C38 1.392(7) . ?
C37 C42 1.402(7) . ?
C38 C39 1.402(7) . ?
C38 C43 1.508(8) . ?
C39 C40 1.369(10) . ?
C40 C41 1.353(9) . ?
C41 C42 1.406(7) . ?
C42 C57 1.490(8) . ?
C43 C44 1.506(9) . ?
C43 C45 1.549(7) . ?
C46 C55 1.513(8) . ?
C47 C57 1.535(8) . ?
C48 C57 1.517(9) . ?
C49 C50 1.394(6) . ?
C49 C54 1.396(6) . ?
C50 C51 1.391(6) . ?
C50 C55 1.526(6) . ?
C51 C52 1.356(7) . ?
C52 C53 1.371(7) . ?
C53 C54 1.398(6) . ?
C54 C58 1.508(6) . ?
C55 C56 1.526(8) . ?
C58 C59 1.519(6) . ?
C58 C60 1.528(7) . ?
C61 C62 1.397(6) . ?
C61 C66 1.404(6) . ?
C62 C63 1.396(6) . ?
C62 C67 1.511(6) . ?
C63 C64 1.386(6) . ?
C64 C65 1.365(7) . ?
C65 C66 1.414(6) . ?
C66 C70 1.499(7) . ?
C67 C69 1.530(6) . ?
C67 C68 1.532(6) . ?
C70 C72 1.525(8) . ?
C70 C71 1.530(7) . ?
C73 C78 1.391(6) . ?
C73 C74 1.418(6) . ?
C74 C75 1.394(6) . ?
C74 C79 1.506(7) . ?
C75 C76 1.380(7) . ?
C76 C77 1.362(7) . ?
C77 C78 1.390(7) . ?
C78 C82 1.513(7) . ?
C79 C80 1.504(8) . ?
C79 C81 1.510(9) . ?
C82 C83 1.515(7) . ?
C82 C84 1.542(7) . ?
C85 C90 1.403(7) . ?
C85 C86 1.416(7) . ?
C86 C87 1.383(8) . ?
C86 C91 1.511(7) . ?
C87 C88 1.351(9) . ?
C88 C89 1.389(8) . ?
C89 C90 1.400(7) . ?
C90 C94 1.509(7) . ?
C91 C92 1.531(7) . ?
C91 C93 1.539(7) . ?
C94 C95 1.498(8) . ?
C94 C96 1.530(8) . ?
C97 C98 1.395(6) . ?
C97 C102 1.397(6) . ?
C98 C99 1.400(6) . ?
C98 C103 1.516(6) . ?
C99 C100 1.384(6) . ?
C100 C101 1.377(6) . ?
C101 C102 1.399(6) . ?
C102 C106 1.503(6) . ?
C103 C104 1.519(6) . ?
C103 C105 1.529(7) . ?
C106 C107 1.516(7) . ?
C106 C108 1.568(7) . ?
C109 C110 1.398(6) . ?
C109 C114 1.413(6) . ?
C110 C111 1.401(6) . ?
C110 C115 1.506(7) . ?
C111 C112 1.363(7) . ?
C112 C113 1.374(8) . ?
C113 C114 1.389(7) . ?
C114 C118 1.513(7) . ?
C115 C116 1.508(7) . ?
C115 C117 1.528(7) . ?
C118 C120 1.533(7) . ?
C118 C119 1.535(7) . ?
C1S C2S 1.361(8) . ?
C1S C6S 1.379(9) . ?
C1S C7S 1.467(9) . ?
C2S C3S 1.337(9) . ?
C3S C4S 1.395(10) . ?
C4S C5S 1.341(10) . ?
C5S C6S 1.385(10) . ?
C11S C12S 1.342(13) . ?
C11S C16S 1.394(13) . ?
C11S C17S 1.462(13) . ?
C12S C13S 1.362(12) . ?
C13S C14S 1.332(12) . ?
C14S C15S 1.286(12) . ?
C15S C16S 1.459(13) . ?

loop_
_geom_torsion_atom_site_label_1
_geom_torsion_atom_site_label_2
_geom_torsion_atom_site_label_3
_geom_torsion_atom_site_label_4
_geom_torsion
_geom_torsion_site_symmetry_1
_geom_torsion_site_symmetry_2
_geom_torsion_site_symmetry_3
_geom_torsion_site_symmetry_4
_geom_torsion_publ_flag
C2 N1 C1 C4 -177.3(5) . . . . ?
C25 N1 C1 C4 -7.0(7) . . . . ?
C2 N1 C1 N2 1.7(5) . . . . ?
C25 N1 C1 N2 172.0(4) . . . . ?
C3 N2 C1 C4 177.3(5) . . . . ?
C37 N2 C1 C4 -6.3(8) . . . . ?
C3 N2 C1 N1 -1.7(5) . . . . ?
C37 N2 C1 N1 174.8(4) . . . . ?
C1 N1 C2 C3 -1.1(5) . . . . ?
C25 N1 C2 C3 -171.3(4) . . . . ?
C1 N1 C2 C5 179.8(4) . . . . ?
C25 N1 C2 C5 9.6(7) . . . . ?
N1 C2 C3 N2 0.0(5) . . . . ?
C5 C2 C3 N2 179.0(5) . . . . ?
N1 C2 C3 C6 177.0(5) . . . . ?
C5 C2 C3 C6 -4.0(10) . . . . ?
C1 N2 C3 C2 1.1(6) . . . . ?
C37 N2 C3 C2 -175.3(5) . . . . ?
C1 N2 C3 C6 -176.3(5) . . . . ?
C37 N2 C3 C6 7.3(8) . . . . ?
N1 C1 C4 In1 4.6(8) . . . . ?
N2 C1 C4 In1 -174.1(4) . . . . ?
In4 In1 C4 C1 -64.8(6) . . . . ?
In3 In1 C4 C1 -165.2(4) . . . . ?
In2 In1 C4 C1 112.3(4) . . . . ?
C8 N3 C7 C10 -178.7(4) . . . . ?
C49 N3 C7 C10 -0.7(7) . . . . ?
C8 N3 C7 N4 2.2(4) . . . . ?
C49 N3 C7 N4 -179.8(4) . . . . ?
C9 N4 C7 C10 179.2(4) . . . . ?
C61 N4 C7 C10 -6.0(7) . . . . ?
C9 N4 C7 N3 -1.7(4) . . . . ?
C61 N4 C7 N3 173.1(4) . . . . ?
C7 N3 C8 C9 -2.0(5) . . . . ?
C49 N3 C8 C9 -179.9(4) . . . . ?
C7 N3 C8 C11 177.4(4) . . . . ?
C49 N3 C8 C11 -0.5(7) . . . . ?
N3 C8 C9 N4 0.8(5) . . . . ?
C11 C8 C9 N4 -178.5(5) . . . . ?
N3 C8 C9 C12 178.9(5) . . . . ?
C11 C8 C9 C12 -0.4(9) . . . . ?
C7 N4 C9 C8 0.5(5) . . . . ?
C61 N4 C9 C8 -173.9(4) . . . . ?
C7 N4 C9 C12 -177.7(4) . . . . ?
C61 N4 C9 C12 7.8(7) . . . . ?
N3 C7 C10 In2 6.2(7) . . . . ?
N4 C7 C10 In2 -174.9(3) . . . . ?
In3 In2 C10 C7 -79.1(6) . . . . ?
In4 In2 C10 C7 -170.9(4) . . . . ?
In1 In2 C10 C7 109.2(4) . . . . ?
C14 N5 C13 C16 178.0(4) . . . . ?
C73 N5 C13 C16 7.7(7) . . . . ?
C14 N5 C13 N6 -2.1(5) . . . . ?
C73 N5 C13 N6 -172.4(4) . . . . ?
C15 N6 C13 C16 -178.5(5) . . . . ?
C85 N6 C13 C16 7.2(7) . . . . ?
C15 N6 C13 N5 1.6(5) . . . . ?
C85 N6 C13 N5 -172.8(4) . . . . ?
C13 N5 C14 C15 1.9(5) . . . . ?
C73 N5 C14 C15 171.9(4) . . . . ?
C13 N5 C14 C17 -179.3(4) . . . . ?
C73 N5 C14 C17 -9.3(7) . . . . ?
N5 C14 C15 N6 -0.8(5) . . . . ?
C17 C14 C15 N6 -179.5(5) . . . . ?
N5 C14 C15 C18 -177.1(5) . . . . ?
C17 C14 C15 C18 4.3(10) . . . . ?
C13 N6 C15 C14 -0.5(5) . . . . ?
C85 N6 C15 C14 173.7(4) . . . . ?
C13 N6 C15 C18 176.2(4) . . . . ?
C85 N6 C15 C18 -9.6(7) . . . . ?
N5 C13 C16 In3 -5.0(8) . . . . ?
N6 C13 C16 In3 175.1(3) . . . . ?
In2 In3 C16 C13 161.2(4) . . . . ?
In1 In3 C16 C13 65.7(7) . . . . ?
In4 In3 C16 C13 -118.2(4) . . . . ?
C20 N7 C19 C22 178.8(4) . . . . ?
C97 N7 C19 C22 8.8(6) . . . . ?
C20 N7 C19 N8 -1.3(4) . . . . ?
C97 N7 C19 N8 -171.3(3) . . . . ?
C21 N8 C19 C22 -179.7(4) . . . . ?
C109 N8 C19 C22 13.0(7) . . . . ?
C21 N8 C19 N7 0.3(4) . . . . ?
C109 N8 C19 N7 -166.9(4) . . . . ?
C19 N7 C20 C21 1.9(5) . . . . ?
C97 N7 C20 C21 171.2(4) . . . . ?
C19 N7 C20 C23 -178.5(4) . . . . ?
C97 N7 C20 C23 -9.2(7) . . . . ?
N7 C20 C21 N8 -1.6(5) . . . . ?
C23 C20 C21 N8 178.9(5) . . . . ?
N7 C20 C21 C24 -177.9(5) . . . . ?
C23 C20 C21 C24 2.6(9) . . . . ?
C19 N8 C21 C20 0.8(5) . . . . ?
C109 N8 C21 C20 167.6(4) . . . . ?
C19 N8 C21 C24 177.6(4) . . . . ?
C109 N8 C21 C24 -15.6(7) . . . . ?
N7 C19 C22 In4 -7.8(7) . . . . ?
N8 C19 C22 In4 172.3(3) . . . . ?
In2 In4 C22 C19 72.3(6) . . . . ?
In1 In4 C22 C19 168.5(4) . . . . ?
In3 In4 C22 C19 -109.8(4) . . . . ?
C1 N1 C25 C26 85.3(5) . . . . ?
C2 N1 C25 C26 -105.7(5) . . . . ?
C1 N1 C25 C30 -94.0(5) . . . . ?
C2 N1 C25 C30 75.1(5) . . . . ?
C30 C25 C26 C27 0.9(6) . . . . ?
N1 C25 C26 C27 -178.3(3) . . . . ?
C30 C25 C26 C31 -177.1(4) . . . . ?
N1 C25 C26 C31 3.7(6) . . . . ?
C25 C26 C27 C28 0.8(6) . . . . ?
C31 C26 C27 C28 178.9(4) . . . . ?
C26 C27 C28 C29 -2.2(7) . . . . ?
C27 C28 C29 C30 1.9(7) . . . . ?
C28 C29 C30 C25 -0.2(6) . . . . ?
C28 C29 C30 C34 178.2(4) . . . . ?
C26 C25 C30 C29 -1.3(6) . . . . ?
N1 C25 C30 C29 178.0(3) . . . . ?
C26 C25 C30 C34 -179.6(4) . . . . ?
N1 C25 C30 C34 -0.4(5) . . . . ?
C27 C26 C31 C33 -77.2(5) . . . . ?
C25 C26 C31 C33 100.8(5) . . . . ?
C27 C26 C31 C32 45.3(6) . . . . ?
C25 C26 C31 C32 -136.7(4) . . . . ?
C29 C30 C34 C36 41.9(6) . . . . ?
C25 C30 C34 C36 -139.8(4) . . . . ?
C29 C30 C34 C35 -81.6(5) . . . . ?
C25 C30 C34 C35 96.7(5) . . . . ?
C1 N2 C37 C38 -103.1(5) . . . . ?
C3 N2 C37 C38 72.8(7) . . . . ?
C1 N2 C37 C42 77.2(6) . . . . ?
C3 N2 C37 C42 -106.9(5) . . . . ?
C42 C37 C38 C39 -0.8(8) . . . . ?
N2 C37 C38 C39 179.6(5) . . . . ?
C42 C37 C38 C43 -178.5(5) . . . . ?
N2 C37 C38 C43 1.9(8) . . . . ?
C37 C38 C39 C40 0.3(9) . . . . ?
C43 C38 C39 C40 178.0(6) . . . . ?
C38 C39 C40 C41 0.0(11) . . . . ?
C39 C40 C41 C42 0.3(11) . . . . ?
C38 C37 C42 C41 1.0(8) . . . . ?
N2 C37 C42 C41 -179.4(4) . . . . ?
C38 C37 C42 C57 -176.6(5) . . . . ?
N2 C37 C42 C57 3.0(7) . . . . ?
C40 C41 C42 C37 -0.7(9) . . . . ?
C40 C41 C42 C57 176.9(6) . . . . ?
C37 C38 C43 C44 87.3(7) . . . . ?
C39 C38 C43 C44 -90.3(7) . . . . ?
C37 C38 C43 C45 -144.5(6) . . . . ?
C39 C38 C43 C45 37.9(8) . . . . ?
C7 N3 C49 C50 77.6(5) . . . . ?
C8 N3 C49 C50 -104.7(5) . . . . ?
C7 N3 C49 C54 -100.7(5) . . . . ?
C8 N3 C49 C54 77.0(5) . . . . ?
C54 C49 C50 C51 1.1(6) . . . . ?
N3 C49 C50 C51 -177.2(4) . . . . ?
C54 C49 C50 C55 -176.4(4) . . . . ?
N3 C49 C50 C55 5.3(6) . . . . ?
C49 C50 C51 C52 0.0(7) . . . . ?
C55 C50 C51 C52 177.6(4) . . . . ?
C50 C51 C52 C53 -1.1(7) . . . . ?
C51 C52 C53 C54 1.0(7) . . . . ?
C50 C49 C54 C53 -1.1(6) . . . . ?
N3 C49 C54 C53 177.2(4) . . . . ?
C50 C49 C54 C58 -179.4(4) . . . . ?
N3 C49 C54 C58 -1.1(6) . . . . ?
C52 C53 C54 C49 0.1(6) . . . . ?
C52 C53 C54 C58 178.3(4) . . . . ?
C51 C50 C55 C46 -90.6(6) . . . . ?
C49 C50 C55 C46 86.8(6) . . . . ?
C51 C50 C55 C56 34.8(6) . . . . ?
C49 C50 C55 C56 -147.8(4) . . . . ?
C37 C42 C57 C48 93.3(7) . . . . ?
C41 C42 C57 C48 -84.3(7) . . . . ?
C37 C42 C57 C47 -143.3(5) . . . . ?
C41 C42 C57 C47 39.1(8) . . . . ?
C49 C54 C58 C59 92.9(5) . . . . ?
C53 C54 C58 C59 -85.3(5) . . . . ?
C49 C54 C58 C60 -141.8(4) . . . . ?
C53 C54 C58 C60 40.0(6) . . . . ?
C7 N4 C61 C62 -99.3(5) . . . . ?
C9 N4 C61 C62 74.6(5) . . . . ?
C7 N4 C61 C66 79.0(5) . . . . ?
C9 N4 C61 C66 -107.1(5) . . . . ?
C66 C61 C62 C63 -2.9(6) . . . . ?
N4 C61 C62 C63 175.3(4) . . . . ?
C66 C61 C62 C67 -179.5(4) . . . . ?
N4 C61 C62 C67 -1.2(6) . . . . ?
C61 C62 C63 C64 2.5(6) . . . . ?
C67 C62 C63 C64 179.2(4) . . . . ?
C62 C63 C64 C65 -1.2(7) . . . . ?
C63 C64 C65 C66 0.0(7) . . . . ?
C62 C61 C66 C65 1.7(6) . . . . ?
N4 C61 C66 C65 -176.5(4) . . . . ?
C62 C61 C66 C70 -176.8(4) . . . . ?
N4 C61 C66 C70 5.0(6) . . . . ?
C64 C65 C66 C61 -0.2(6) . . . . ?
C64 C65 C66 C70 178.3(4) . . . . ?
C63 C62 C67 C69 41.9(6) . . . . ?
C61 C62 C67 C69 -141.7(4) . . . . ?
C63 C62 C67 C68 -82.9(5) . . . . ?
C61 C62 C67 C68 93.5(5) . . . . ?
C61 C66 C70 C72 95.8(5) . . . . ?
C65 C66 C70 C72 -82.7(6) . . . . ?
C61 C66 C70 C71 -140.0(5) . . . . ?
C65 C66 C70 C71 41.6(6) . . . . ?
C13 N5 C73 C78 92.0(5) . . . . ?
C14 N5 C73 C78 -76.8(6) . . . . ?
C13 N5 C73 C74 -86.2(5) . . . . ?
C14 N5 C73 C74 105.1(5) . . . . ?
C78 C73 C74 C75 -1.3(6) . . . . ?
N5 C73 C74 C75 176.7(4) . . . . ?
C78 C73 C74 C79 178.6(5) . . . . ?
N5 C73 C74 C79 -3.3(7) . . . . ?
C73 C74 C75 C76 -1.4(7) . . . . ?
C79 C74 C75 C76 178.6(5) . . . . ?
C74 C75 C76 C77 3.2(7) . . . . ?
C75 C76 C77 C78 -2.1(7) . . . . ?
C76 C77 C78 C73 -0.6(7) . . . . ?
C76 C77 C78 C82 -179.5(4) . . . . ?
C74 C73 C78 C77 2.4(6) . . . . ?
N5 C73 C78 C77 -175.7(4) . . . . ?
C74 C73 C78 C82 -178.8(4) . . . . ?
N5 C73 C78 C82 3.2(6) . . . . ?
C75 C74 C79 C80 -34.9(7) . . . . ?
C73 C74 C79 C80 145.2(5) . . . . ?
C75 C74 C79 C81 91.3(7) . . . . ?
C73 C74 C79 C81 -88.7(7) . . . . ?
C77 C78 C82 C83 80.3(6) . . . . ?
C73 C78 C82 C83 -98.6(5) . . . . ?
C77 C78 C82 C84 -44.9(6) . . . . ?
C73 C78 C82 C84 136.3(5) . . . . ?
C13 N6 C85 C90 -79.6(6) . . . . ?
C15 N6 C85 C90 106.9(5) . . . . ?
C13 N6 C85 C86 99.6(5) . . . . ?
C15 N6 C85 C86 -73.9(6) . . . . ?
C90 C85 C86 C87 1.5(7) . . . . ?
N6 C85 C86 C87 -177.7(4) . . . . ?
C90 C85 C86 C91 178.9(4) . . . . ?
N6 C85 C86 C91 -0.3(6) . . . . ?
C85 C86 C87 C88 -0.3(8) . . . . ?
C91 C86 C87 C88 -177.6(5) . . . . ?
C86 C87 C88 C89 -1.0(10) . . . . ?
C87 C88 C89 C90 1.1(9) . . . . ?
C88 C89 C90 C85 0.1(8) . . . . ?
C88 C89 C90 C94 -178.1(5) . . . . ?
C86 C85 C90 C89 -1.5(7) . . . . ?
N6 C85 C90 C89 177.8(4) . . . . ?
C86 C85 C90 C94 176.7(4) . . . . ?
N6 C85 C90 C94 -4.0(7) . . . . ?
C87 C86 C91 C92 91.0(6) . . . . ?
C85 C86 C91 C92 -86.3(6) . . . . ?
C87 C86 C91 C93 -32.8(7) . . . . ?
C85 C86 C91 C93 150.0(5) . . . . ?
C89 C90 C94 C95 -55.8(7) . . . . ?
C85 C90 C94 C95 126.0(6) . . . . ?
C89 C90 C94 C96 68.5(7) . . . . ?
C85 C90 C94 C96 -109.7(6) . . . . ?
C19 N7 C97 C98 88.4(5) . . . . ?
C20 N7 C97 C98 -79.9(5) . . . . ?
C19 N7 C97 C102 -89.9(5) . . . . ?
C20 N7 C97 C102 101.8(5) . . . . ?
C102 C97 C98 C99 2.7(6) . . . . ?
N7 C97 C98 C99 -175.6(4) . . . . ?
C102 C97 C98 C103 -175.6(4) . . . . ?
N7 C97 C98 C103 6.1(6) . . . . ?
C97 C98 C99 C100 -0.3(6) . . . . ?
C103 C98 C99 C100 178.0(4) . . . . ?
C98 C99 C100 C101 -2.3(7) . . . . ?
C99 C100 C101 C102 2.7(7) . . . . ?
C98 C97 C102 C101 -2.3(6) . . . . ?
N7 C97 C102 C101 175.9(4) . . . . ?
C98 C97 C102 C106 176.0(4) . . . . ?
N7 C97 C102 C106 -5.7(6) . . . . ?
C100 C101 C102 C97 -0.4(6) . . . . ?
C100 C101 C102 C106 -178.8(4) . . . . ?
C97 C98 C103 C104 -102.0(5) . . . . ?
C99 C98 C103 C104 79.8(5) . . . . ?
C97 C98 C103 C105 133.4(5) . . . . ?
C99 C98 C103 C105 -44.9(6) . . . . ?
C97 C102 C106 C107 127.5(5) . . . . ?
C101 C102 C106 C107 -54.2(6) . . . . ?
C97 C102 C106 C108 -109.6(5) . . . . ?
C101 C102 C106 C108 68.7(5) . . . . ?
C21 N8 C109 C110 111.4(5) . . . . ?
C19 N8 C109 C110 -83.2(5) . . . . ?
C21 N8 C109 C114 -70.1(6) . . . . ?
C19 N8 C109 C114 95.3(5) . . . . ?
C114 C109 C110 C111 -1.8(7) . . . . ?
N8 C109 C110 C111 176.8(4) . . . . ?
C114 C109 C110 C115 175.5(4) . . . . ?
N8 C109 C110 C115 -6.0(6) . . . . ?
C109 C110 C111 C112 0.9(7) . . . . ?
C115 C110 C111 C112 -176.4(5) . . . . ?
C110 C111 C112 C113 0.4(8) . . . . ?
C111 C112 C113 C114 -1.0(8) . . . . ?
C112 C113 C114 C109 0.1(7) . . . . ?
C112 C113 C114 C118 -177.3(5) . . . . ?
C110 C109 C114 C113 1.3(7) . . . . ?
N8 C109 C114 C113 -177.2(4) . . . . ?
C110 C109 C114 C118 178.7(4) . . . . ?
N8 C109 C114 C118 0.2(6) . . . . ?
C109 C110 C115 C116 120.0(5) . . . . ?
C111 C110 C115 C116 -62.8(6) . . . . ?
C109 C110 C115 C117 -115.0(5) . . . . ?
C111 C110 C115 C117 62.2(6) . . . . ?
C113 C114 C118 C120 -35.3(7) . . . . ?
C109 C114 C118 C120 147.4(5) . . . . ?
C113 C114 C118 C119 89.3(6) . . . . ?
C109 C114 C118 C119 -88.0(6) . . . . ?
C6S C1S C2S C3S -2.0(11) . . . . ?
C7S C1S C2S C3S 179.2(8) . . . . ?
C1S C2S C3S C4S -1.4(13) . . . . ?
C2S C3S C4S C5S 3.5(13) . . . . ?
C3S C4S C5S C6S -2.1(14) . . . . ?
C2S C1S C6S C5S 3.4(12) . . . . ?
C7S C1S C6S C5S -177.8(8) . . . . ?
C4S C5S C6S C1S -1.4(14) . . . . ?
C16S C11S C12S C13S -3.9(17) . . . . ?
C17S C11S C12S C13S -178.6(11) . . . . ?
C11S C12S C13S C14S -0.7(18) . . . . ?
C12S C13S C14S C15S 5.4(17) . . . . ?
C13S C14S C15S C16S -5.1(17) . . . . ?
C12S C11S C16S C15S 3.9(15) . . . . ?
C17S C11S C16S C15S 178.8(10) . . . . ?
C14S C15S C16S C11S 0.4(16) . . . . ?
